data_7209008
loop_
_publ_author_name
'Jacobs, Tia'
'Barbour, Leonard J.'

_publ_section_title
;
 Solvent diffusion and binding in a &#x2018;nonporous&#x2019; molecular
 crystal
;
_journal_issue 8
_journal_name_full CrystEngComm
_journal_page_first 1512
_journal_paper_doi 10.1039/c2ce26404h
_journal_volume 15
_journal_year 2013
_chemical_formula_moiety 'C44 H44 Br4 Cd2 N8, 0.87(C S2)'
_chemical_formula_sum 'C44.87 H44 Br4 Cd2 N8 S1.74'
_chemical_formula_weight 1295.77
_chemical_name_systematic
;
?
;
_space_group_IT_number 12
_symmetry_cell_setting monoclinic
_symmetry_space_group_name_Hall '-C 2y'
_symmetry_space_group_name_H-M 'C 1 2/m 1'
_atom_sites_solution_hydrogens geom
_atom_sites_solution_primary direct
_atom_sites_solution_secondary difmap
_audit_creation_method SHELXL-97
_cell_angle_alpha 90.00
_cell_angle_beta 114.457(2)
_cell_angle_gamma 90.00
_cell_formula_units_Z 2
_cell_length_a 17.478(2)
_cell_length_b 15.809(2)
_cell_length_c 9.3913(13)
_cell_measurement_reflns_used 2041
_cell_measurement_temperature 100(2)
_cell_measurement_theta_max 27.67
_cell_measurement_theta_min 2.38
_cell_volume 2362.1(5)
_computing_cell_refinement 'SAINT (Bruker, 2002)'
_computing_data_collection 'SMART (Bruker, 2002)'
_computing_data_reduction SAINT
_computing_molecular_graphics
;
X-Seed (Barbour, 2001; Atwood & Barbour, 2003)
;
_computing_publication_material
;
X-Seed (Atwood & Barbour, 2003; Barbour, 2001)
;
_computing_structure_refinement 'SHELXL-97 (Sheldrick, 1997)'
_computing_structure_solution 'SHELXS-97 (Sheldrick, 1997)'
_diffrn_ambient_temperature 100(2)
_diffrn_measured_fraction_theta_full 0.991
_diffrn_measured_fraction_theta_max 0.976
_diffrn_measurement_device_type 'Bruker APEX CCD area-detector'
_diffrn_measurement_method \w
_diffrn_radiation_monochromator graphite
_diffrn_radiation_source 'fine-focus sealed tube'
_diffrn_radiation_type MoK\a
_diffrn_radiation_wavelength 0.71073
_diffrn_reflns_av_R_equivalents 0.0388
_diffrn_reflns_av_sigmaI/netI 0.0536
_diffrn_reflns_limit_h_max 21
_diffrn_reflns_limit_h_min -22
_diffrn_reflns_limit_k_max 14
_diffrn_reflns_limit_k_min -20
_diffrn_reflns_limit_l_max 12
_diffrn_reflns_limit_l_min -10
_diffrn_reflns_number 7179
_diffrn_reflns_theta_full 27.00
_diffrn_reflns_theta_max 27.48
_diffrn_reflns_theta_min 1.82
_diffrn_standards_number 0
_exptl_absorpt_coefficient_mu 4.414
_exptl_absorpt_correction_T_max 0.8432
_exptl_absorpt_correction_T_min 0.4050
_exptl_absorpt_correction_type multi-scan
_exptl_absorpt_process_details 'SADABS (Bruker, 2002)'
_exptl_crystal_colour colourless
_exptl_crystal_density_diffrn 1.822
_exptl_crystal_density_method 'not measured'
_exptl_crystal_description plate
_exptl_crystal_F_000 1266.2
_exptl_crystal_size_max 0.25
_exptl_crystal_size_mid 0.10
_exptl_crystal_size_min 0.04
_refine_diff_density_max 1.131
_refine_diff_density_min -0.683
_refine_diff_density_rms 0.151
_refine_ls_extinction_method none
_refine_ls_goodness_of_fit_ref 1.046
_refine_ls_hydrogen_treatment constr
_refine_ls_matrix_type full
_refine_ls_number_parameters 147
_refine_ls_number_reflns 2749
_refine_ls_number_restraints 0
_refine_ls_restrained_S_all 1.046
_refine_ls_R_factor_all 0.0624
_refine_ls_R_factor_gt 0.0439
_refine_ls_shift/su_max 0.001
_refine_ls_shift/su_mean 0.000
_refine_ls_structure_factor_coef Fsqd
_refine_ls_weighting_details 'calc w=1/[\s^2^(Fo^2^)+(0.0470P)^2^+7.4320P] where P=(Fo^2^+2Fc^2^)/3'
_refine_ls_weighting_scheme calc
_refine_ls_wR_factor_gt 0.0929
_refine_ls_wR_factor_ref 0.0994
_reflns_number_gt 2197
_reflns_number_total 2749
_reflns_threshold_expression >2sigma(I)
_cod_data_source_file c2ce26404h.txt
_cod_data_source_block 3
_cod_original_cell_volume 2362.1(6)
_cod_original_sg_symbol_H-M C2/m
_cod_database_code 7209008

loop_
_symmetry_equiv_pos_as_xyz
'x, y, z'
'-x, y, -z'
'x+1/2, y+1/2, z'
'-x+1/2, y+1/2, -z'
'-x, -y, -z'
'x, -y, z'
'-x+1/2, -y+1/2, -z'
'x+1/2, -y+1/2, z'

loop_
_atom_site_label
_atom_site_type_symbol
_atom_site_fract_x
_atom_site_fract_y
_atom_site_fract_z
_atom_site_U_iso_or_equiv
_atom_site_adp_type
_atom_site_occupancy
_atom_site_symmetry_multiplicity
_atom_site_calc_flag
_atom_site_refinement_flags
Cd1 Cd 0.27107(3) 0.5000 1.09371(5) 0.01555(14) Uani 1 2 d S
Br2 Br 0.10944(4) 0.5000 0.96313(8) 0.01922(17) Uani 1 2 d S
Br3 Br 0.33290(5) 0.5000 1.39231(8) 0.0286(2) Uani 1 2 d S
N4 N 0.3170(2) 0.6157(2) 1.0218(4) 0.0167(8) Uani 1 1 d .
C5 C 0.3823(3) 0.6646(4) 1.1214(6) 0.0264(12) Uani 1 1 d .
H5 H 0.4180 0.6502 1.2263 0.032 Uiso 1 1 calc R
C6 C 0.3879(3) 0.7354(4) 1.0488(6) 0.0263(12) Uani 1 1 d .
H6 H 0.4276 0.7798 1.0913 0.032 Uiso 1 1 calc R
N7 N 0.3247(2) 0.7314(2) 0.8999(4) 0.0154(8) Uani 1 1 d .
C8 C 0.2836(3) 0.6579(3) 0.8879(5) 0.0155(9) Uani 1 1 d .
C9 C 0.2125(3) 0.6279(3) 0.7440(6) 0.0271(12) Uani 1 1 d .
H9A H 0.2344 0.5980 0.6774 0.041 Uiso 1 1 calc R
H9B H 0.1788 0.6764 0.6870 0.041 Uiso 1 1 calc R
H9C H 0.1772 0.5894 0.7727 0.041 Uiso 1 1 calc R
C10 C 0.3077(3) 0.7972(3) 0.7810(6) 0.0194(10) Uani 1 1 d .
H10B H 0.3130 0.8533 0.8308 0.023 Uiso 1 1 calc R
H10A H 0.2491 0.7913 0.7018 0.023 Uiso 1 1 calc R
C11 C 0.3668(3) 0.7929(3) 0.6998(5) 0.0146(9) Uani 1 1 d .
C12 C 0.4122(3) 0.8639(3) 0.6970(5) 0.0152(9) Uani 1 1 d .
H12 H 0.4074 0.9138 0.7490 0.018 Uiso 1 1 calc R
C13 C 0.4645(3) 0.8635(3) 0.6195(5) 0.0146(9) Uani 1 1 d .
H13 H 0.4947 0.9132 0.6180 0.017 Uiso 1 1 calc R
C14 C 0.4731(2) 0.7906(3) 0.5437(5) 0.0118(9) Uani 1 1 d .
C15 C 0.4284(3) 0.7183(3) 0.5499(5) 0.0142(9) Uani 1 1 d .
H15 H 0.4339 0.6677 0.5005 0.017 Uiso 1 1 calc R
C16 C 0.3762(3) 0.7200(3) 0.6275(5) 0.0148(9) Uani 1 1 d .
H16 H 0.3465 0.6703 0.6311 0.018 Uiso 1 1 calc R
C17 C 0.5000 0.5000 1.0000 0.034(3) Uani 0.87 4 d SP
S18 S 0.44664(18) 0.5000 0.8216(3) 0.0474(7) Uani 0.87 2 d SP

loop_
_atom_site_aniso_label
_atom_site_aniso_U_11
_atom_site_aniso_U_22
_atom_site_aniso_U_33
_atom_site_aniso_U_23
_atom_site_aniso_U_13
_atom_site_aniso_U_12
Cd1 0.0187(2) 0.0139(3) 0.0134(2) 0.000 0.00596(19) 0.000
Br2 0.0175(3) 0.0217(4) 0.0186(3) 0.000 0.0076(3) 0.000
Br3 0.0460(5) 0.0188(4) 0.0146(4) 0.000 0.0060(3) 0.000
N4 0.0152(18) 0.020(2) 0.0137(19) 0.0025(16) 0.0047(16) 0.0004(16)
C5 0.025(2) 0.038(3) 0.014(2) -0.001(2) 0.006(2) -0.010(2)
C6 0.027(3) 0.034(3) 0.018(3) -0.006(2) 0.009(2) -0.017(2)
N7 0.0210(19) 0.0123(19) 0.018(2) 0.0007(15) 0.0131(17) -0.0009(16)
C8 0.016(2) 0.017(2) 0.018(2) 0.0027(18) 0.0112(19) 0.0041(18)
C9 0.024(3) 0.028(3) 0.022(3) 0.006(2) 0.002(2) -0.008(2)
C10 0.025(2) 0.014(2) 0.027(3) 0.0039(19) 0.019(2) 0.0012(19)
C11 0.018(2) 0.015(2) 0.013(2) 0.0032(17) 0.0085(18) 0.0031(18)
C12 0.019(2) 0.014(2) 0.014(2) 0.0014(17) 0.0076(19) 0.0041(18)
C13 0.016(2) 0.014(2) 0.016(2) -0.0018(17) 0.0081(18) -0.0036(18)
C14 0.0101(19) 0.015(2) 0.007(2) 0.0049(17) -0.0005(17) 0.0025(17)
C15 0.020(2) 0.011(2) 0.012(2) -0.0006(17) 0.0066(18) 0.0011(18)
C16 0.015(2) 0.012(2) 0.018(2) 0.0028(17) 0.0067(18) -0.0023(17)
C17 0.034(7) 0.027(7) 0.045(8) 0.000 0.022(6) 0.000
S18 0.0526(16) 0.0513(17) 0.0300(14) 0.000 0.0087(12) 0.000

loop_
_atom_type_symbol
_atom_type_description
_atom_type_scat_dispersion_real
_atom_type_scat_dispersion_imag
_atom_type_scat_source
C C 0.0033 0.0016 'International Tables Vol C Tables 4.2.6.8 and 6.1.1.4'
H H 0.0000 0.0000 'International Tables Vol C Tables 4.2.6.8 and 6.1.1.4'
N N 0.0061 0.0033 'International Tables Vol C Tables 4.2.6.8 and 6.1.1.4'
S S 0.1246 0.1234 'International Tables Vol C Tables 4.2.6.8 and 6.1.1.4'
Br Br -0.2901 2.4595 'International Tables Vol C Tables 4.2.6.8 and 6.1.1.4'
Cd Cd -0.8075 1.2024 'International Tables Vol C Tables 4.2.6.8 and 6.1.1.4'

loop_
_geom_angle_atom_site_label_1
_geom_angle_atom_site_label_2
_geom_angle_atom_site_label_3
_geom_angle
_geom_angle_site_symmetry_1
_geom_angle_site_symmetry_3
N4 Cd1 N4 111.5(2) . 6_565
N4 Cd1 Br3 107.05(10) . .
N4 Cd1 Br3 107.05(10) 6_565 .
N4 Cd1 Br2 108.66(9) . .
N4 Cd1 Br2 108.66(9) 6_565 .
Br3 Cd1 Br2 113.92(3) . .
C8 N4 C5 106.1(4) . .
C8 N4 Cd1 129.3(3) . .
C5 N4 Cd1 124.1(3) . .
C6 C5 N4 109.9(4) . .
C6 C5 H5 125.1 . .
N4 C5 H5 125.1 . .
C5 C6 N7 106.4(4) . .
C5 C6 H6 126.8 . .
N7 C6 H6 126.8 . .
C8 N7 C6 107.5(4) . .
C8 N7 C10 128.0(4) . .
C6 N7 C10 124.5(4) . .
N4 C8 N7 110.2(4) . .
N4 C8 C9 125.1(4) . .
N7 C8 C9 124.7(4) . .
C8 C9 H9A 109.5 . .
C8 C9 H9B 109.5 . .
H9A C9 H9B 109.5 . .
C8 C9 H9C 109.5 . .
H9A C9 H9C 109.5 . .
H9B C9 H9C 109.5 . .
N7 C10 C11 112.7(4) . .
N7 C10 H10B 109.0 . .
C11 C10 H10B 109.0 . .
N7 C10 H10A 109.0 . .
C11 C10 H10A 109.0 . .
H10B C10 H10A 107.8 . .
C12 C11 C16 118.8(4) . .
C12 C11 C10 119.3(4) . .
C16 C11 C10 121.9(4) . .
C11 C12 C13 121.1(4) . .
C11 C12 H12 119.5 . .
C13 C12 H12 119.5 . .
C12 C13 C14 120.4(4) . .
C12 C13 H13 119.8 . .
C14 C13 H13 119.8 . .
C13 C14 C15 118.2(4) . .
C13 C14 C14 120.7(3) . 2_656
C15 C14 C14 121.1(3) . 2_656
C16 C15 C14 120.5(4) . .
C16 C15 H15 119.8 . .
C14 C15 H15 119.8 . .
C11 C16 C15 120.9(4) . .
C11 C16 H16 119.6 . .
C15 C16 H16 119.6 . .
S18 C17 S18 179.997(1) 5_667 .

loop_
_geom_bond_atom_site_label_1
_geom_bond_atom_site_label_2
_geom_bond_distance
_geom_bond_site_symmetry_2
Cd1 N4 2.212(4) .
Cd1 N4 2.212(4) 6_565
Cd1 Br3 2.5539(9) .
Cd1 Br2 2.5722(8) .
N4 C8 1.327(6) .
N4 C5 1.376(6) .
C5 C6 1.335(7) .
C5 H5 0.9500 .
C6 N7 1.378(6) .
C6 H6 0.9500 .
N7 C8 1.346(6) .
N7 C10 1.464(6) .
C8 C9 1.486(6) .
C9 H9A 0.9800 .
C9 H9B 0.9800 .
C9 H9C 0.9800 .
C10 C11 1.518(6) .
C10 H10B 0.9900 .
C10 H10A 0.9900 .
C11 C12 1.381(6) .
C11 C16 1.383(6) .
C12 C13 1.384(6) .
C12 H12 0.9500 .
C13 C14 1.395(6) .
C13 H13 0.9500 .
C14 C15 1.400(6) .
C14 C14 1.483(8) 2_656
C15 C16 1.382(6) .
C15 H15 0.9500 .
C16 H16 0.9500 .
C17 S18 1.544(3) 5_667
C17 S18 1.544(3) .

loop_
_geom_torsion_atom_site_label_1
_geom_torsion_atom_site_label_2
_geom_torsion_atom_site_label_3
_geom_torsion_atom_site_label_4
_geom_torsion
_geom_torsion_site_symmetry_1
_geom_torsion_site_symmetry_4
N4 Cd1 N4 C8 87.4(4) 6_565 .
Br3 Cd1 N4 C8 -155.8(4) . .
Br2 Cd1 N4 C8 -32.4(4) . .
N4 Cd1 N4 C5 -102.2(4) 6_565 .
Br3 Cd1 N4 C5 14.6(4) . .
Br2 Cd1 N4 C5 138.0(4) . .
C8 N4 C5 C6 0.3(6) . .
Cd1 N4 C5 C6 -172.0(3) . .
N4 C5 C6 N7 0.1(6) . .
C5 C6 N7 C8 -0.4(5) . .
C5 C6 N7 C10 179.3(4) . .
C5 N4 C8 N7 -0.5(5) . .
Cd1 N4 C8 N7 171.2(3) . .
C5 N4 C8 C9 178.1(5) . .
Cd1 N4 C8 C9 -10.1(7) . .
C6 N7 C8 N4 0.6(5) . .
C10 N7 C8 N4 -179.1(4) . .
C6 N7 C8 C9 -178.1(5) . .
C10 N7 C8 C9 2.2(7) . .
C8 N7 C10 C11 -100.5(5) . .
C6 N7 C10 C11 79.9(6) . .
N7 C10 C11 C12 -125.4(4) . .
N7 C10 C11 C16 55.0(6) . .
C16 C11 C12 C13 1.8(6) . .
C10 C11 C12 C13 -177.7(4) . .
C11 C12 C13 C14 -0.7(6) . .
C12 C13 C14 C15 -0.7(6) . .
C12 C13 C14 C14 178.0(4) . 2_656
C13 C14 C15 C16 0.9(6) . .
C14 C14 C15 C16 -177.8(4) 2_656 .
C12 C11 C16 C15 -1.6(6) . .
C10 C11 C16 C15 177.9(4) . .
C14 C15 C16 C11 0.3(6) . .
